data_2017049
loop_
_publ_author_name
'Bungu, Peter N.'
'Otto, Stefanus'

_publ_section_title
<i>cis</i>-Dichloridobis{dimethyl[3-(9-phosphabicyclo[3.3.1]non-9-yl)propyl]amine-\k<i>P</i>}platinum(II)
_journal_coeditor_code GG3190
_journal_issue 4
_journal_name_full 'Acta Crystallographica Section C'
_journal_page_first m152
_journal_page_last m155
_journal_paper_doi 10.1107/S0108270109005162
_journal_volume 65
_journal_year 2009
_chemical_formula_iupac '[Pt Cl2 (C13 H26 N P)2]'
_chemical_formula_moiety 'C26 H52 Cl2 N2 P2 Pt'
_chemical_formula_sum 'C26 H52 Cl2 N2 P2 Pt'
_chemical_formula_weight 720.63
_chemical_name_systematic
;<i>cis</i>-Dichloridobis{dimethyl[3-(9-phosphabicyclo[3.3.1]non-9-
yl)propyl]amine-\kP}platinum(II)
;
_space_group_IT_number 73
_symmetry_cell_setting orthorhombic
_symmetry_space_group_name_Hall '-I 2b 2c'
_symmetry_space_group_name_H-M 'I b c a'
_atom_sites_solution_hydrogens geom
_atom_sites_solution_primary direct
_atom_sites_solution_secondary difmap
_audit_creation_method SHELXL97
_cell_angle_alpha 90.00
_cell_angle_beta 90.00
_cell_angle_gamma 90.00
_cell_formula_units_Z 8
_cell_length_a 14.9247(7)
_cell_length_b 19.0706(9)
_cell_length_c 20.8432(10)
_cell_measurement_reflns_used 6026
_cell_measurement_temperature 100(2)
_cell_measurement_theta_max 27.21
_cell_measurement_theta_min 2.72
_cell_volume 5932.5(5)
_computing_cell_refinement 'SAINT-Plus (Bruker, 2004)'
_computing_data_collection 'APEX2 (Bruker, 2008)'
_computing_data_reduction 'SAINT-Plus (Bruker, 2004) and XPREP (Bruker, 2004)'
_computing_molecular_graphics 'DIAMOND (Brandenburg & Berndt, 2001)'
_computing_publication_material 'SHELXL97 (Sheldrick, 2008)'
_computing_structure_refinement 'SHELXL97 (Sheldrick, 2008)'
_computing_structure_solution 'SHELXS97 (Sheldrick, 2008)'
_diffrn_ambient_temperature 100(2)
_diffrn_detector_area_resol_mean 8.4
_diffrn_measured_fraction_theta_full 0.998
_diffrn_measured_fraction_theta_max 0.998
_diffrn_measurement_device_type 'Bruker X8 APEXII 4K Kappa CCD'
_diffrn_measurement_method '\f and \w'
_diffrn_radiation_monochromator graphite
_diffrn_radiation_source 'fine-focus sealed tube'
_diffrn_radiation_type MoK\a
_diffrn_radiation_wavelength 0.71073
_diffrn_reflns_av_R_equivalents 0.0505
_diffrn_reflns_av_sigmaI/netI 0.0329
_diffrn_reflns_limit_h_max 19
_diffrn_reflns_limit_h_min -19
_diffrn_reflns_limit_k_max 25
_diffrn_reflns_limit_k_min -22
_diffrn_reflns_limit_l_max 22
_diffrn_reflns_limit_l_min -27
_diffrn_reflns_number 29798
_diffrn_reflns_theta_full 28.32
_diffrn_reflns_theta_max 28.32
_diffrn_reflns_theta_min 1.95
_diffrn_standards_decay_% 0
_diffrn_standards_interval_time 0
_diffrn_standards_number 0
_exptl_absorpt_coefficient_mu 5.036
_exptl_absorpt_correction_T_max 0.873
_exptl_absorpt_correction_T_min 0.651
_exptl_absorpt_correction_type multi-scan
_exptl_absorpt_process_details '(SADABS; Bruker, 2008)'
_exptl_crystal_colour colourless
_exptl_crystal_density_diffrn 1.614
_exptl_crystal_density_method 'not measured'
_exptl_crystal_description plate
_exptl_crystal_F_000 2912
_exptl_crystal_size_max 0.122
_exptl_crystal_size_mid 0.105
_exptl_crystal_size_min 0.049
_refine_diff_density_max 1.620
_refine_diff_density_min -0.574
_refine_ls_extinction_method none
_refine_ls_goodness_of_fit_ref 0.995
_refine_ls_hydrogen_treatment constr
_refine_ls_matrix_type full
_refine_ls_number_parameters 202
_refine_ls_number_reflns 3700
_refine_ls_number_restraints 1
_refine_ls_restrained_S_all 0.995
_refine_ls_R_factor_all 0.0568
_refine_ls_R_factor_gt 0.0290
_refine_ls_shift/su_max 0.002
_refine_ls_shift/su_mean 0.000
_refine_ls_structure_factor_coef Fsqd
_refine_ls_weighting_details 'calc w=1/[\s^2^(Fo^2^)+(0.0262P)^2^+29P] where P=(Fo^2^+2Fc^2^)/3'
_refine_ls_weighting_scheme calc
_refine_ls_wR_factor_gt 0.0606
_refine_ls_wR_factor_ref 0.0725
_reflns_number_gt 2384
_reflns_number_total 3700
_reflns_threshold_expression I>2\s(I)
_cod_data_source_file gg3190.cif
_cod_data_source_block I
_cod_depositor_comments
;
The following automatic conversions were performed:
'_geom_bond_publ_flag' value 'Yes' changed to 'yes' according to
'/home/saulius/struct/CIF-dictionaries/cif_core.dic' dictionary named
'cif_core.dic' version 2.4.1 from 2010-06-29 (9
times).

'_geom_angle_publ_flag' value 'Yes' changed to 'yes' according to
'/home/saulius/struct/CIF-dictionaries/cif_core.dic' dictionary named
'cif_core.dic' version 2.4.1 from 2010-06-29 (11 times).

Automatic conversion script
Id: cif_fix_enum 1527 2010-12-29 10:47:43Z saulius 

The following automatic conversions were performed:

'_geom_bond_publ_flag' value 'Yes' changed to 'yes' according to
/home/saulius/struct/CIF-dictionaries/cif_core.dic dictionary named
'cif_core.dic' version 2.4.1 from 2010-06-29 (9
times).

'_geom_angle_publ_flag' value 'Yes' changed to 'yes'
according to /home/saulius/struct/CIF-dictionaries/cif_core.dic
dictionary named 'cif_core.dic' version 2.4.1 from 2010-06-29 (11
times).

Automatic conversion script
Id: cif_fix_values 1715 2011-07-08 13:25:40Z adriana 
;
_cod_original_sg_symbol_H-M Ibca
_cod_database_code 2017049
_cod_database_fobs_code 2017049

loop_
_symmetry_equiv_pos_as_xyz
'x, y, z'
'-x+1/2, -y, z+1/2'
'-x, y+1/2, -z+1/2'
'x+1/2, -y+1/2, -z'
'x+1/2, y+1/2, z+1/2'
'-x+1, -y+1/2, z+1'
'-x+1/2, y+1, -z+1'
'x+1, -y+1, -z+1/2'
'-x, -y, -z'
'x-1/2, y, -z-1/2'
'x, -y-1/2, z-1/2'
'-x-1/2, y-1/2, z'
'-x+1/2, -y+1/2, -z+1/2'
'x, y+1/2, -z'
'x+1/2, -y, z'
'-x, y, z+1/2'

loop_
_atom_site_type_symbol
_atom_site_label
_atom_site_fract_x
_atom_site_fract_y
_atom_site_fract_z
_atom_site_U_iso_or_equiv
_atom_site_adp_type
_atom_site_calc_flag
_atom_site_refinement_flags
_atom_site_occupancy
_atom_site_disorder_assembly
_atom_site_disorder_group
Pt Pt1 0.792227(14) 0.0000 0.2500 0.02852(7) Uani d S 1 . .
P P1 0.89198(7) 0.07137(6) 0.20141(5) 0.0306(2) Uani d . 1 B .
Cl Cl1 0.67673(7) 0.07303(7) 0.21088(6) 0.0429(3) Uani d . 1 . .
C C11 0.9907(3) 0.0316(3) 0.1630(2) 0.0417(12) Uani d . 1 . .
H H11 1.0248 0.0065 0.1960 0.050 Uiso calc R 1 . .
C C12 1.0505(4) 0.0872(3) 0.1343(3) 0.0599(16) Uani d . 1 . .
H H12A 1.0734 0.1155 0.1694 0.072 Uiso calc R 1 . .
H H12B 1.1015 0.0636 0.1152 0.072 Uiso calc R 1 . .
C C13 1.0140(5) 0.1352(4) 0.0862(3) 0.0704(18) Uani d . 1 . .
H H13A 1.0099 0.1107 0.0455 0.084 Uiso calc R 1 . .
H H13B 1.0552 0.1740 0.0807 0.084 Uiso calc R 1 . .
C C14 0.9243(4) 0.1634(3) 0.1031(3) 0.0524(14) Uani d . 1 . .
H H14A 0.9006 0.1862 0.0651 0.063 Uiso calc R 1 . .
H H14B 0.9331 0.1996 0.1351 0.063 Uiso calc R 1 . .
C C15 0.8520(3) 0.1147(3) 0.1281(2) 0.0406(12) Uani d . 1 . .
H H15 0.7995 0.1431 0.1391 0.049 Uiso calc R 1 . .
C C16 0.8223(4) 0.0576(3) 0.0796(2) 0.0579(16) Uani d . 1 . .
H H16A 0.7977 0.0807 0.0421 0.070 Uiso calc R 1 . .
H H16B 0.7744 0.0305 0.0989 0.070 Uiso calc R 1 . .
C C17 0.8971(4) 0.0058(3) 0.0569(2) 0.0576(15) Uani d . 1 . .
H H17A 0.8692 -0.0329 0.0343 0.069 Uiso calc R 1 . .
H H17B 0.9359 0.0299 0.0268 0.069 Uiso calc R 1 . .
C C18 0.9553(4) -0.0242(3) 0.1123(3) 0.0580(17) Uani d . 1 . .
H H18A 1.0066 -0.0479 0.0937 0.070 Uiso calc R 1 . .
H H18B 0.9204 -0.0592 0.1350 0.070 Uiso calc R 1 . .
C C21 0.9289(3) 0.1431(3) 0.2527(2) 0.0407(10) Uani d D 1 . .
H H21A 0.9743 0.1266 0.2823 0.049 Uiso calc R 1 A 1
H H21B 0.9545 0.1803 0.2268 0.049 Uiso calc R 1 A 1
C C22A 0.8480(10) 0.1706(11) 0.2897(9) 0.058(5) Uani d PD 0.404(15) B 1
H H22A 0.8086 0.1969 0.2616 0.070 Uiso calc PR 0.404(15) B 1
H H22B 0.8145 0.1322 0.3084 0.070 Uiso calc PR 0.404(15) B 1
C C23A 0.8856(12) 0.2177(9) 0.3417(9) 0.043(4) Uani d P 0.404(15) B 1
H H23A 0.9274 0.1912 0.3678 0.051 Uiso calc PR 0.404(15) B 1
H H23B 0.9182 0.2561 0.3221 0.051 Uiso calc PR 0.404(15) B 1
N N1A 0.8161(9) 0.2453(7) 0.3818(5) 0.049(4) Uani d P 0.404(15) B 1
C C24A 0.8551(14) 0.2994(10) 0.4236(8) 0.070(6) Uani d P 0.404(15) B 1
H H24A 0.8949 0.2777 0.4539 0.106 Uiso calc PR 0.404(15) B 1
H H24B 0.8081 0.3232 0.4462 0.106 Uiso calc PR 0.404(15) B 1
H H24C 0.8880 0.3324 0.3981 0.106 Uiso calc PR 0.404(15) B 1
C C25A 0.7860(18) 0.1905(14) 0.4232(10) 0.093(8) Uani d P 0.404(15) B 1
H H25A 0.7608 0.1532 0.3980 0.140 Uiso calc PR 0.404(15) B 1
H H25B 0.7414 0.2085 0.4520 0.140 Uiso calc PR 0.404(15) B 1
H H25C 0.8358 0.1728 0.4475 0.140 Uiso calc PR 0.404(15) B 1
C C22B 0.8536(7) 0.1974(6) 0.2644(6) 0.049(3) Uani d PD 0.596(15) B 2
H H22C 0.8508 0.2277 0.2271 0.059 Uiso calc PR 0.596(15) B 2
H H22D 0.7972 0.1721 0.2663 0.059 Uiso calc PR 0.596(15) B 2
C C23B 0.8592(10) 0.2443(7) 0.3241(7) 0.060(4) Uani d P 0.596(15) B 2
H H23C 0.9135 0.2722 0.3219 0.073 Uiso calc PR 0.596(15) B 2
H H23D 0.8087 0.2763 0.3243 0.073 Uiso calc PR 0.596(15) B 2
C C24B 0.8762(10) 0.2511(11) 0.4359(6) 0.099(6) Uani d P 0.596(15) B 2
H H24D 0.9272 0.2798 0.4261 0.148 Uiso calc PR 0.596(15) B 2
H H24E 0.8880 0.2243 0.4739 0.148 Uiso calc PR 0.596(15) B 2
H H24F 0.8248 0.2804 0.4427 0.148 Uiso calc PR 0.596(15) B 2
C C25B 0.7715(9) 0.1690(8) 0.3927(7) 0.065(4) Uani d P 0.596(15) B 2
H H25D 0.7245 0.2034 0.3937 0.098 Uiso calc PR 0.596(15) B 2
H H25E 0.7721 0.1436 0.4325 0.098 Uiso calc PR 0.596(15) B 2
H H25F 0.7612 0.1370 0.3580 0.098 Uiso calc PR 0.596(15) B 2
N N1B 0.8593(6) 0.2046(6) 0.3835(4) 0.054(3) Uani d P 0.596(15) B 2

loop_
_atom_site_aniso_label
_atom_site_aniso_U_11
_atom_site_aniso_U_22
_atom_site_aniso_U_33
_atom_site_aniso_U_12
_atom_site_aniso_U_13
_atom_site_aniso_U_23
Pt1 0.01746(11) 0.04199(13) 0.02612(11) 0.000 0.000 0.00331(12)
P1 0.0225(5) 0.0449(6) 0.0244(5) 0.0001(5) -0.0020(4) 0.0049(5)
Cl1 0.0214(5) 0.0537(7) 0.0536(7) 0.0021(5) -0.0024(5) 0.0118(6)
C11 0.023(2) 0.068(3) 0.035(2) 0.006(2) 0.005(2) 0.018(2)
C12 0.051(3) 0.090(5) 0.039(3) -0.021(3) 0.015(3) 0.000(3)
C13 0.074(5) 0.073(4) 0.064(4) -0.008(4) 0.007(3) 0.007(4)
C14 0.060(4) 0.054(3) 0.043(3) 0.000(3) 0.008(3) 0.013(3)
C15 0.035(3) 0.057(3) 0.029(2) 0.006(2) -0.0034(19) 0.009(2)
C16 0.047(3) 0.103(5) 0.023(2) -0.008(3) -0.005(2) 0.005(3)
C17 0.064(4) 0.077(4) 0.031(2) -0.023(4) 0.007(2) -0.014(3)
C18 0.078(4) 0.049(3) 0.046(3) 0.010(3) 0.034(3) 0.010(2)
C21 0.039(2) 0.051(3) 0.033(2) -0.007(2) -0.013(2) 0.006(2)
C22A 0.070(11) 0.074(12) 0.030(9) -0.019(9) 0.015(7) -0.014(8)
C23A 0.041(9) 0.040(10) 0.048(11) 0.002(7) -0.004(8) -0.019(8)
N1A 0.054(8) 0.054(8) 0.040(7) 0.015(7) -0.003(6) -0.012(6)
C24A 0.088(14) 0.070(12) 0.054(9) 0.038(10) -0.039(9) -0.016(8)
C25A 0.11(2) 0.109(18) 0.057(13) -0.010(15) 0.010(13) -0.037(13)
C22B 0.038(5) 0.070(7) 0.040(8) -0.008(5) 0.005(4) -0.016(5)
C23B 0.069(10) 0.046(8) 0.066(9) -0.005(6) 0.002(7) -0.008(6)
C24B 0.080(9) 0.155(16) 0.061(8) 0.027(11) -0.015(7) -0.054(10)
C25B 0.046(7) 0.083(9) 0.068(9) -0.001(6) 0.006(6) 0.009(7)
N1B 0.052(6) 0.082(7) 0.028(4) 0.018(5) -0.001(4) -0.005(4)

loop_
_atom_type_symbol
_atom_type_description
_atom_type_scat_dispersion_real
_atom_type_scat_dispersion_imag
_atom_type_scat_source
C C 0.0033 0.0016 'International Tables Vol C Tables 4.2.6.8 and 6.1.1.4'
H H 0.0000 0.0000 'International Tables Vol C Tables 4.2.6.8 and 6.1.1.4'
N N 0.0061 0.0033 'International Tables Vol C Tables 4.2.6.8 and 6.1.1.4'
P P 0.1023 0.0942 'International Tables Vol C Tables 4.2.6.8 and 6.1.1.4'
Pt Pt -1.7033 8.3905 'International Tables Vol C Tables 4.2.6.8 and 6.1.1.4'
Cl Cl 0.1484 0.1585 'International Tables Vol C Tables 4.2.6.8 and 6.1.1.4'

loop_
_geom_angle_atom_site_label_1
_geom_angle_atom_site_label_2
_geom_angle_atom_site_label_3
_geom_angle_site_symmetry_1
_geom_angle_site_symmetry_3
_geom_angle
_geom_angle_publ_flag
P1 Pt1 P1 8_445 . 97.46(6) yes
P1 Pt1 Cl1 8_445 8_445 88.33(4) yes
P1 Pt1 Cl1 . 8_445 172.79(4) yes
P1 Pt1 Cl1 8_445 . 172.79(4) ?
P1 Pt1 Cl1 . . 88.33(4) yes
Cl1 Pt1 Cl1 8_445 . 86.23(6) yes
C11 P1 C21 . . 108.9(2) yes
C11 P1 C15 . . 94.8(2) yes
C15 P1 C21 . . 104.4(2) yes
C11 P1 Pt1 . . 118.32(17) yes
C15 P1 Pt1 . . 115.50(16) yes
C21 P1 Pt1 . . 112.89(16) yes
Pt1 Cl1 H15 . . 89.3 ?
Pt1 Cl1 H11 . 15_455 108.4 ?
H15 Cl1 H11 . 15_455 140.0 ?
Pt1 Cl1 C15 . . 74.85(9) ?
H11 Cl1 C15 15_455 . 138.0 ?
Pt1 Cl1 C11 . 15_455 109.61(10) ?
H11 Cl1 C11 15_455 15_455 9.9 ?
C15 Cl1 C11 . 15_455 128.24(12) ?
C12 C11 C18 . . 113.8(4) ?
C12 C11 P1 . . 110.8(4) ?
C18 C11 P1 . . 107.4(3) ?
C12 C11 H11 . . 108.2 ?
C18 C11 H11 . . 108.2 ?
P1 C11 H11 . . 108.2 ?
C13 C12 C11 . . 119.4(5) ?
C13 C12 H12A . . 107.5 ?
C11 C12 H12A . . 107.5 ?
C13 C12 H12B . . 107.5 ?
C11 C12 H12B . . 107.5 ?
H12A C12 H12B . . 107.0 ?
C12 C13 C14 . . 113.6(5) ?
C12 C13 H13A . . 108.8 ?
C14 C13 H13A . . 108.8 ?
C12 C13 H13B . . 108.8 ?
C14 C13 H13B . . 108.8 ?
H13A C13 H13B . . 107.7 ?
C13 C14 C15 . . 120.1(5) ?
C13 C14 H14A . . 107.3 ?
C15 C14 H14A . . 107.3 ?
C13 C14 H14B . . 107.3 ?
C15 C14 H14B . . 107.3 ?
H14A C14 H14B . . 106.9 ?
C14 C15 C16 . . 114.2(4) ?
C14 C15 P1 . . 109.3(3) ?
C16 C15 P1 . . 108.6(4) ?
C14 C15 Cl1 . . 155.5(4) ?
C16 C15 Cl1 . . 86.8(3) ?
P1 C15 Cl1 . . 73.01(15) ?
C14 C15 H15 . . 108.2 ?
C16 C15 H15 . . 108.2 ?
P1 C15 H15 . . 108.2 ?
Cl1 C15 H15 . . 50.4 ?
C15 C16 C17 . . 115.9(4) ?
C15 C16 H16A . . 108.3 ?
C17 C16 H16A . . 108.3 ?
C15 C16 H16B . . 108.3 ?
C17 C16 H16B . . 108.3 ?
H16A C16 H16B . . 107.4 ?
C18 C17 C16 . . 114.0(4) ?
C18 C17 H17A . . 108.7 ?
C16 C17 H17A . . 108.7 ?
C18 C17 H17B . . 108.7 ?
C16 C17 H17B . . 108.7 ?
H17A C17 H17B . . 107.6 ?
C17 C18 C11 . . 115.7(4) ?
C17 C18 H18A . . 108.4 ?
C11 C18 H18A . . 108.4 ?
C17 C18 H18B . . 108.4 ?
C11 C18 H18B . . 108.4 ?
H18A C18 H18B . . 107.4 ?
C22A C21 P1 . . 108.4(7) ?
C22B C21 P1 . . 112.1(5) ?
C22A C21 H21A . . 110.0 ?
C22B C21 H21A . . 128.6 ?
P1 C21 H21A . . 110.0 ?
C22A C21 H21B . . 110.0 ?
C22B C21 H21B . . 83.4 ?
P1 C21 H21B . . 110.0 ?
H21A C21 H21B . . 108.4 ?
C23A C22A C21 . . 105.8(12) ?
C23A C22A H22A . . 110.6 ?
C21 C22A H22A . . 110.6 ?
C23A C22A H22B . . 110.6 ?
C21 C22A H22B . . 110.6 ?
H22A C22A H22B . . 108.7 ?
N1A C23A C22A . . 111.5(13) ?
N1A C23A H23A . . 109.3 ?
C22A C23A H23A . . 109.3 ?
N1A C23A H23B . . 109.3 ?
C22A C23A H23B . . 109.3 ?
H23A C23A H23B . . 108.0 ?
C25A N1A C23A . . 108.1(17) ?
C25A N1A C24A . . 106.2(13) ?
C23A N1A C24A . . 108.5(13) ?
C23B C22B C21 . . 118.6(9) ?
C23B C22B H22C . . 107.7 ?
C21 C22B H22C . . 107.7 ?
C23B C22B H22D . . 107.7 ?
C21 C22B H22D . . 107.7 ?
H22C C22B H22D . . 107.1 ?
N1B C23B C22B . . 112.8(10) ?
N1B C23B H23C . . 109.0 ?
C22B C23B H23C . . 109.0 ?
N1B C23B H23D . . 109.0 ?
C22B C23B H23D . . 109.0 ?
H23C C23B H23D . . 107.8 ?
N1B C24B H24D . . 109.5 ?
N1B C24B H24E . . 109.5 ?
H24D C24B H24E . . 109.5 ?
N1B C24B H24F . . 109.5 ?
H24D C24B H24F . . 109.5 ?
H24E C24B H24F . . 109.5 ?
N1B C25B H25D . . 109.5 ?
N1B C25B H25E . . 109.5 ?
H25D C25B H25E . . 109.5 ?
N1B C25B H25F . . 109.5 ?
H25D C25B H25F . . 109.5 ?
H25E C25B H25F . . 109.5 ?
C24B N1B C23B . . 109.1(11) ?
C24B N1B C25B . . 109.9(10) ?
C23B N1B C25B . . 110.4(11) ?

loop_
_geom_bond_atom_site_label_1
_geom_bond_atom_site_label_2
_geom_bond_site_symmetry_2
_geom_bond_distance
_geom_bond_publ_flag
Pt1 P1 8_445 2.2571(11) ?
Pt1 P1 . 2.2571(11) yes
Pt1 Cl1 8_445 2.3614(11) ?
Pt1 Cl1 . 2.3614(11) yes
P1 C11 . 1.840(5) yes
P1 C15 . 1.837(4) yes
P1 C21 . 1.821(5) yes
Cl1 H11 15_455 2.7454 yes
Cl1 C11 15_455 3.562(5) yes
Cl1 H15 . 2.7163 yes
Cl1 C15 . 3.234(5) yes
C11 C12 . 1.510(7) ?
C11 C18 . 1.589(8) ?
C11 H11 . 0.9800 ?
C12 C13 . 1.462(8) ?
C12 H12A . 0.9700 ?
C12 H12B . 0.9700 ?
C13 C14 . 1.486(8) ?
C13 H13A . 0.9700 ?
C13 H13B . 0.9700 ?
C14 C15 . 1.515(7) ?
C14 H14A . 0.9700 ?
C14 H14B . 0.9700 ?
C15 C16 . 1.551(7) ?
C15 H15 . 0.9800 ?
C16 C17 . 1.564(8) ?
C16 H16A . 0.9700 ?
C16 H16B . 0.9700 ?
C17 C18 . 1.554(8) ?
C17 H17A . 0.9700 ?
C17 H17B . 0.9700 ?
C18 H18A . 0.9700 ?
C18 H18B . 0.9700 ?
C21 C22A . 1.525(10) ?
C21 C22B . 1.547(9) ?
C21 H21A . 0.9700 ?
C21 H21B . 0.9700 ?
C22A C23A . 1.52(2) ?
C22A H22A . 0.9700 ?
C22A H22B . 0.9700 ?
C23A N1A . 1.43(2) ?
C23A H23A . 0.9700 ?
C23A H23B . 0.9700 ?
N1A C25A . 1.43(3) ?
N1A C24A . 1.471(19) ?
C24A H24A . 0.9600 ?
C24A H24B . 0.9600 ?
C24A H24C . 0.9600 ?
C25A H25A . 0.9600 ?
C25A H25B . 0.9600 ?
C25A H25C . 0.9600 ?
C22B C23B . 1.536(17) ?
C22B H22C . 0.9700 ?
C22B H22D . 0.9700 ?
C23B N1B . 1.450(17) ?
C23B H23C . 0.9700 ?
C23B H23D . 0.9700 ?
C24B N1B . 1.429(14) ?
C24B H24D . 0.9600 ?
C24B H24E . 0.9600 ?
C24B H24F . 0.9600 ?
C25B N1B . 1.489(15) ?
C25B H25D . 0.9600 ?
C25B H25E . 0.9600 ?
C25B H25F . 0.9600 ?
